data_8102917
loop_
_publ_author_name
'H. G. von Schnering'
'J. Llanos'
'J.-H. Chang'
'K. Peters'
'E.-M. Peters'
'R. Nesper'

_publ_section_title
;
Refinement of the crystal structures of the tetrahedro-tetragermanides 
K~4~Ge~4~, Rb~4~Ge~4~ and Cs~4~Ge~4~
;
_journal_issue 3
_journal_name_full 'Zeitschrift f\"ur Kristallographie - New Crystal Structures'
_journal_page_first 324
_journal_page_last 326
_journal_volume 220
_journal_year 2005
_chemical_formula_sum 'Ge4 K4'
_chemical_formula_weight 446.833
_chemical_name_systematic
; 
 tetrapotassium tetrahedro-tetragermanide 
;
_space_group_IT_number 218
_symmetry_cell_setting cubic
_symmetry_space_group_name_Hall 'P -4n 2 3'
_symmetry_space_group_name_H-M 'P -4 3 n'
_atom_sites_solution_hydrogens geom
_atom_sites_solution_primary direct
_atom_sites_solution_secondary difmap
_audit_creation_method SHELXL-97
_cell_angle_alpha 90.00
_cell_angle_beta 90.00
_cell_angle_gamma 90.00
_cell_formula_units_Z 8
_cell_length_a 12.784(1)
_cell_length_b 12.784(1)
_cell_length_c 12.784(1)
_cell_measurement_temperature 296(2)
_cell_volume 2089.3(3)
_computing_molecular_graphics 'ATOMS 6.0 [13]'
_computing_structure_refinement 'SHELXTL (Sheldrick, 1990) [12]'
_computing_structure_solution 'SHELXS-97 (Sheldrick, 1990)'
_diffrn_ambient_temperature 296(2)
_diffrn_measured_fraction_theta_full 0.516
_diffrn_measured_fraction_theta_max 0.516
_diffrn_measurement_device_type 'SYNTEX P-1'
_diffrn_measurement_method omega
_diffrn_radiation_monochromator graphite
_diffrn_radiation_source 'fine-focus sealed tube'
_diffrn_radiation_type MoK\a
_diffrn_radiation_wavelength 0.71073
_diffrn_reflns_av_R_equivalents 0.0000
_diffrn_reflns_av_sigmaI/netI 0.0353
_diffrn_reflns_limit_h_max 11
_diffrn_reflns_limit_h_min 0
_diffrn_reflns_limit_k_max 14
_diffrn_reflns_limit_k_min 0
_diffrn_reflns_limit_l_max 20
_diffrn_reflns_limit_l_min 1
_diffrn_reflns_number 432
_diffrn_reflns_theta_full 34.63
_diffrn_reflns_theta_max 34.63
_diffrn_reflns_theta_min 2.25
_exptl_absorpt_coefficient_mu 12.914
_exptl_absorpt_correction_type psi-scan
_exptl_crystal_colour 'black shiny'
_exptl_crystal_density_diffrn 2.841
_exptl_crystal_density_method 'not measured'
_exptl_crystal_description '{100} and {110} forms'
_exptl_crystal_F_000 1632
_exptl_crystal_size_max 0.3
_exptl_crystal_size_mid 0.3
_exptl_crystal_size_min 0.3
_refine_diff_density_max 0.798
_refine_diff_density_min -0.704
_refine_diff_density_rms 0.169
_refine_ls_abs_structure_details 'Flack H D (1983), Acta Cryst. A39, 876-881'
_refine_ls_abs_structure_Flack 0.05(7)
_refine_ls_extinction_method none
_refine_ls_goodness_of_fit_ref 1.113
_refine_ls_hydrogen_treatment mixed
_refine_ls_matrix_type full
_refine_ls_number_parameters 25
_refine_ls_number_reflns 432
_refine_ls_number_restraints 0
_refine_ls_restrained_S_all 1.113
_refine_ls_R_factor_all 0.0373
_refine_ls_R_factor_gt 0.0341
_refine_ls_shift/su_max 0.000
_refine_ls_shift/su_mean 0.000
_refine_ls_structure_factor_coef Fsqd
_refine_ls_weighting_details 'calc w=1/[\s^2^(Fo^2^)+(0.0457P)^2^+0.0000P] where P=(Fo^2^+2Fc^2^)/3'
_refine_ls_weighting_scheme calc
_refine_ls_wR_factor_gt 0.0836
_refine_ls_wR_factor_ref 0.0862
_reflns_number_gt 411
_reflns_number_total 432
_reflns_threshold_expression >2sigma(I)
_cod_data_source_file 409848.cff
_cod_data_source_block kge
_cod_database_code 8102917

loop_
_symmetry_equiv_pos_as_xyz
'x, y, z'
'-x, -y, z'
'-x, y, -z'
'x, -y, -z'
'z, x, y'
'z, -x, -y'
'-z, -x, y'
'-z, x, -y'
'y, z, x'
'-y, z, -x'
'y, -z, -x'
'-y, -z, x'
'y+1/2, x+1/2, z+1/2'
'-y+1/2, -x+1/2, z+1/2'
'y+1/2, -x+1/2, -z+1/2'
'-y+1/2, x+1/2, -z+1/2'
'x+1/2, z+1/2, y+1/2'
'-x+1/2, z+1/2, -y+1/2'
'-x+1/2, -z+1/2, y+1/2'
'x+1/2, -z+1/2, -y+1/2'
'z+1/2, y+1/2, x+1/2'
'z+1/2, -y+1/2, -x+1/2'
'-z+1/2, y+1/2, -x+1/2'
'-z+1/2, -y+1/2, x+1/2'

loop_
_atom_site_label
_atom_site_type_symbol
_atom_site_fract_x
_atom_site_fract_y
_atom_site_fract_z
_atom_site_U_iso_or_equiv
_atom_site_adp_type
_atom_site_occupancy
_atom_site_symmetry_multiplicity
_atom_site_Wyckoff_symbol
_atom_site_calc_flag
_atom_site_refinement_flags
_atom_site_disorder_assembly
_atom_site_disorder_group
Ge1 Ge 0.07089(7) 0.07089(7) 0.07089(7) 0.0315(4) Uani 1 8 e d S . .
Ge2 Ge 0.06461(7) 0.31992(8) 0.42236(8) 0.0291(2) Uani 1 24 i d . . .
K1 K 0.33265(17) 0.33265(17) 0.33265(17) 0.0380(9) Uani 1 8 e d S . .
K2 K 0.33585(19) 0.14011(18) 0.06510(18) 0.0368(5) Uani 1 24 i d . . .

loop_
_atom_site_aniso_label
_atom_site_aniso_U_11
_atom_site_aniso_U_22
_atom_site_aniso_U_33
_atom_site_aniso_U_23
_atom_site_aniso_U_13
_atom_site_aniso_U_12
Ge1 0.0315(4) 0.0315(4) 0.0315(4) -0.0055(4) -0.0055(4) -0.0055(4)
Ge2 0.0307(5) 0.0285(5) 0.0281(5) 0.0032(4) 0.0057(4) -0.0034(5)
K1 0.0380(9) 0.0380(9) 0.0380(9) -0.0038(9) -0.0038(9) -0.0038(9)
K2 0.0374(12) 0.0395(11) 0.0336(10) 0.0007(10) -0.0031(11) 0.0022(10)

loop_
_atom_type_symbol
_atom_type_description
_atom_type_scat_dispersion_real
_atom_type_scat_dispersion_imag
_atom_type_scat_source
K K 0.2009 0.2494 'International Tables Vol C Tables 4.2.6.8 and 6.1.1.4'
Ge Ge 0.1547 1.8001 'International Tables Vol C Tables 4.2.6.8 and 6.1.1.4'

loop_
_geom_angle_atom_site_label_1
_geom_angle_atom_site_label_2
_geom_angle_atom_site_label_3
_geom_angle
_geom_angle_site_symmetry_1
_geom_angle_site_symmetry_3
_geom_angle_publ_flag
Ge1 Ge1 Ge1 60.0 3 2 ?
Ge1 Ge1 Ge1 60.0 3 4 ?
Ge1 Ge1 Ge1 60.0 2 4 ?
Ge1 Ge1 K2 99.42(4) 3 5 ?
Ge1 Ge1 K2 131.99(4) 2 5 ?
Ge1 Ge1 K2 149.62(4) 4 5 ?
Ge1 Ge1 K2 149.62(4) 3 9 ?
Ge1 Ge1 K2 99.42(4) 2 9 ?
Ge1 Ge1 K2 131.99(4) 4 9 ?
K2 Ge1 K2 77.37(6) 5 9 ?
Ge1 Ge1 K2 131.99(4) 3 . ?
Ge1 Ge1 K2 149.62(4) 2 . ?
Ge1 Ge1 K2 99.42(4) 4 . ?
K2 Ge1 K2 77.37(6) 5 . ?
K2 Ge1 K2 77.37(6) 9 . ?
Ge1 Ge1 K1 68.58(3) 3 15_455 ?
Ge1 Ge1 K1 68.58(3) 2 15_455 ?
Ge1 Ge1 K1 119.79(4) 4 15_455 ?
K2 Ge1 K1 63.45(4) 5 15_455 ?
K2 Ge1 K1 83.50(4) 9 15_455 ?
K2 Ge1 K1 139.30(6) . 15_455 ?
Ge1 Ge1 K1 68.58(3) 3 14_554 ?
Ge1 Ge1 K1 119.79(4) 2 14_554 ?
Ge1 Ge1 K1 68.58(3) 4 14_554 ?
K2 Ge1 K1 83.50(4) 5 14_554 ?
K2 Ge1 K1 139.30(6) 9 14_554 ?
K2 Ge1 K1 63.45(4) . 14_554 ?
K1 Ge1 K1 119.103(12) 15_455 14_554 ?
Ge1 Ge1 K1 119.79(4) 3 16_545 ?
Ge1 Ge1 K1 68.58(3) 2 16_545 ?
Ge1 Ge1 K1 68.58(3) 4 16_545 ?
K2 Ge1 K1 139.30(6) 5 16_545 ?
K2 Ge1 K1 63.45(4) 9 16_545 ?
K2 Ge1 K1 83.50(4) . 16_545 ?
K1 Ge1 K1 119.102(11) 15_455 16_545 ?
K1 Ge1 K1 119.102(12) 14_554 16_545 ?
Ge2 Ge2 Ge2 60.70(5) 22_455 24 ?
Ge2 Ge2 Ge2 59.65(2) 22_455 3_556 ?
Ge2 Ge2 Ge2 59.65(2) 24 3_556 ?
Ge2 Ge2 K2 72.72(5) 22_455 20_455 ?
Ge2 Ge2 K2 122.04(5) 24 20_455 ?
Ge2 Ge2 K2 68.10(6) 3_556 20_455 ?
Ge2 Ge2 K2 121.07(6) 22_455 19 ?
Ge2 Ge2 K2 72.24(5) 24 19 ?
Ge2 Ge2 K2 67.02(6) 3_556 19 ?
K2 Ge2 K2 109.32(7) 20_455 19 ?
Ge2 Ge2 K2 155.01(6) 22_455 18 ?
Ge2 Ge2 K2 140.39(6) 24 18 ?
Ge2 Ge2 K2 114.25(4) 3_556 18 ?
K2 Ge2 K2 82.53(7) 20_455 18 ?
K2 Ge2 K2 70.17(7) 19 18 ?
Ge2 Ge2 K2 64.82(6) 22_455 9 ?
Ge2 Ge2 K2 64.21(6) 24 9 ?
Ge2 Ge2 K2 114.25(4) 3_556 9 ?
K2 Ge2 K2 123.98(5) 20_455 9 ?
K2 Ge2 K2 123.18(6) 19 9 ?
K2 Ge2 K2 130.70(7) 18 9 ?
Ge2 Ge2 K2 96.07(6) 22_455 5 ?
Ge2 Ge2 K2 138.57(7) 24 5 ?
Ge2 Ge2 K2 140.23(7) 3_556 5 ?
K2 Ge2 K2 74.95(6) 20_455 5 ?
K2 Ge2 K2 142.51(4) 19 5 ?
K2 Ge2 K2 73.69(6) 18 5 ?
K2 Ge2 K2 75.04(8) 9 5 ?
Ge2 Ge2 K1 136.57(7) 22_455 . ?
Ge2 Ge2 K1 101.26(5) 24 . ?
Ge2 Ge2 K1 148.18(7) 3_556 . ?
K2 Ge2 K1 136.68(5) 20_455 . ?
K2 Ge2 K1 83.42(7) 19 . ?
K2 Ge2 K1 62.60(5) 18 . ?
K2 Ge2 K1 71.76(6) 9 . ?
K2 Ge2 K1 71.29(6) 5 . ?
Ge1 K1 Ge1 42.84(6) 14 16 ?
Ge1 K1 Ge1 42.84(6) 14 15 ?
Ge1 K1 Ge1 42.84(6) 16 15 ?
Ge1 K1 Ge2 136.59(8) 14 9 ?
Ge1 K1 Ge2 94.22(4) 16 9 ?
Ge1 K1 Ge2 105.10(4) 15 9 ?
Ge1 K1 Ge2 94.22(4) 14 . ?
Ge1 K1 Ge2 105.10(4) 16 . ?
Ge1 K1 Ge2 136.59(8) 15 . ?
Ge2 K1 Ge2 105.78(6) 9 . ?
Ge1 K1 Ge2 105.10(4) 14 5 ?
Ge1 K1 Ge2 136.59(8) 16 5 ?
Ge1 K1 Ge2 94.22(4) 15 5 ?
Ge2 K1 Ge2 105.78(6) 9 5 ?
Ge2 K1 Ge2 105.78(6) . 5 ?
Ge1 K1 K2 80.80(6) 14 18 ?
Ge1 K1 K2 58.17(6) 16 18 ?
Ge1 K1 K2 100.99(9) 15 18 ?
Ge2 K1 K2 78.91(4) 9 18 ?
Ge2 K1 K2 56.83(4) . 18 ?
Ge2 K1 K2 162.38(9) 5 18 ?
Ge1 K1 K2 58.17(6) 14 14 ?
Ge1 K1 K2 100.99(9) 16 14 ?
Ge1 K1 K2 80.80(6) 15 14 ?
Ge2 K1 K2 162.38(9) 9 14 ?
Ge2 K1 K2 78.91(4) . 14 ?
Ge2 K1 K2 56.83(4) 5 14 ?
K2 K1 K2 116.74(4) 18 14 ?
Ge1 K1 K2 100.99(9) 14 22 ?
Ge1 K1 K2 80.80(6) 16 22 ?
Ge1 K1 K2 58.17(6) 15 22 ?
Ge2 K1 K2 56.83(4) 9 22 ?
Ge2 K1 K2 162.38(9) . 22 ?
Ge2 K1 K2 78.91(4) 5 22 ?
K2 K1 K2 116.74(4) 18 22 ?
K2 K1 K2 116.74(4) 14 22 ?
Ge1 K1 K2 142.06(4) 14 5 ?
Ge1 K1 K2 118.82(4) 16 5 ?
Ge1 K1 K2 154.98(4) 15 5 ?
Ge2 K1 K2 53.64(5) 9 5 ?
Ge2 K1 K2 54.32(5) . 5 ?
Ge2 K1 K2 103.90(9) 5 5 ?
K2 K1 K2 64.73(7) 18 5 ?
K2 K1 K2 123.58(8) 14 5 ?
K2 K1 K2 108.18(7) 22 5 ?
Ge1 K1 K2 118.82(4) 14 9 ?
Ge1 K1 K2 154.98(4) 16 9 ?
Ge1 K1 K2 142.06(4) 15 9 ?
Ge2 K1 K2 103.90(9) 9 9 ?
Ge2 K1 K2 53.64(5) . 9 ?
Ge2 K1 K2 54.32(5) 5 9 ?
K2 K1 K2 108.18(7) 18 9 ?
K2 K1 K2 64.73(7) 14 9 ?
K2 K1 K2 123.58(8) 22 9 ?
K2 K1 K2 62.58(8) 5 9 ?
Ge1 K1 K2 154.98(4) 14 . ?
Ge1 K1 K2 142.06(4) 16 . ?
Ge1 K1 K2 118.82(4) 15 . ?
Ge2 K1 K2 54.32(5) 9 . ?
Ge2 K1 K2 103.90(9) . . ?
Ge2 K1 K2 53.64(5) 5 . ?
K2 K1 K2 123.58(8) 18 . ?
K2 K1 K2 108.18(7) 14 . ?
K2 K1 K2 64.73(7) 22 . ?
K2 K1 K2 62.58(8) 5 . ?
K2 K1 K2 62.58(8) 9 . ?
Ge2 K2 Ge2 44.88(4) 20 18_545 ?
Ge2 K2 Ge2 91.21(6) 20 19_554 ?
Ge2 K2 Ge2 93.72(6) 18_545 19_554 ?
Ge2 K2 Ge1 140.40(7) 20 . ?
Ge2 K2 Ge1 98.41(6) 18_545 . ?
Ge2 K2 Ge1 108.37(6) 19_554 . ?
Ge2 K2 Ge2 43.07(4) 20 5 ?
Ge2 K2 Ge2 42.93(4) 18_545 5 ?
Ge2 K2 Ge2 130.30(7) 19_554 5 ?
Ge1 K2 Ge2 102.23(6) . 5 ?
Ge2 K2 Ge2 106.64(7) 20 9 ?
Ge2 K2 Ge2 147.18(8) 18_545 9 ?
Ge2 K2 Ge2 104.39(6) 19_554 9 ?
Ge1 K2 Ge2 101.41(6) . 9 ?
Ge2 K2 Ge2 106.78(7) 5 9 ?
Ge2 K2 K1 151.79(8) 20 14_554 ?
Ge2 K2 K1 130.19(7) 18_545 14_554 ?
Ge2 K2 K1 60.58(5) 19_554 14_554 ?
Ge1 K2 K1 58.38(7) . 14_554 ?
Ge2 K2 K1 160.26(9) 5 14_554 ?
Ge2 K2 K1 82.61(6) 9 14_554 ?
Ge2 K2 K2 88.22(5) 20 4 ?
Ge2 K2 K2 55.87(6) 18_545 4 ?
Ge2 K2 K2 53.96(5) 19_554 4 ?
Ge1 K2 K2 77.28(4) . 4 ?
Ge2 K2 K2 98.00(8) 5 4 ?
Ge2 K2 K2 154.78(10) 9 4 ?
K1 K2 K2 75.29(6) 14_554 4 ?
Ge2 K2 K1 78.04(5) 20 . ?
Ge2 K2 K1 97.54(6) 18_545 . ?
Ge2 K2 K1 150.42(8) 19_554 . ?
Ge1 K2 K1 96.95(7) . . ?
Ge2 K2 K1 54.61(4) 5 . ?
Ge2 K2 K1 54.39(4) 9 . ?
K1 K2 K1 126.40(6) 14_554 . ?
K2 K2 K1 150.66(9) 4 . ?
Ge2 K2 K2 55.15(4) 20 22 ?
Ge2 K2 K2 98.88(7) 18_545 22 ?
Ge2 K2 K2 99.67(5) 19_554 22 ?
Ge1 K2 K2 145.82(9) . 22 ?
Ge2 K2 K2 72.16(6) 5 22 ?
Ge2 K2 K2 51.66(6) 9 22 ?
K1 K2 K2 125.47(9) 14_554 22 ?
K2 K2 K2 136.44(5) 4 22 ?
K1 K2 K2 51.62(7) . 22 ?
Ge2 K2 K2 101.47(5) 20 24_554 ?
Ge2 K2 K2 136.75(7) 18_545 24_554 ?
Ge2 K2 K2 54.64(4) 19_554 24_554 ?
Ge1 K2 K2 118.00(8) . 24_554 ?
Ge2 K2 K2 135.61(7) 5 24_554 ?
Ge2 K2 K2 49.91(6) 9 24_554 ?
K1 K2 K2 63.65(8) 14_554 24_554 ?
K2 K2 K2 107.98(8) 4 24_554 ?
K1 K2 K2 100.15(7) . 24_554 ?
K2 K2 K2 64.12(6) 22 24_554 ?
Ge2 K2 K2 136.58(5) 20 5 ?
Ge2 K2 K2 132.08(7) 18_545 5 ?
Ge2 K2 K2 128.20(8) 19_554 5 ?
Ge1 K2 K2 51.31(3) . 5 ?
Ge2 K2 K2 101.50(5) 5 5 ?
Ge2 K2 K2 52.05(5) 9 5 ?
K1 K2 K2 70.16(6) 14_554 5 ?
K2 K2 K2 127.642(10) 4 5 ?
K1 K2 K2 58.71(4) . 5 ?
K2 K2 K2 95.85(6) 22 5 ?
K2 K2 K2 90.50(10) 24_554 5 ?

loop_
_geom_bond_atom_site_label_1
_geom_bond_atom_site_label_2
_geom_bond_distance
_geom_bond_site_symmetry_2
_geom_bond_publ_flag
Ge1 Ge1 2.563(3) 3 ?
Ge1 Ge1 2.563(3) 2 ?
Ge1 Ge1 2.563(3) 4 ?
Ge1 K2 3.502(3) 5 ?
Ge1 K2 3.502(3) 9 ?
Ge1 K2 3.502(3) . ?
Ge1 K1 3.510(4) 15_455 ?
Ge1 K1 3.510(4) 14_554 ?
Ge1 K1 3.510(4) 16_545 ?
Ge2 Ge2 2.5555(16) 22_455 ?
Ge2 Ge2 2.5555(16) 24 ?
Ge2 Ge2 2.5825(18) 3_556 ?
Ge2 K2 3.369(3) 20_455 ?
Ge2 K2 3.395(2) 19 ?
Ge2 K2 3.476(3) 18 ?
Ge2 K2 3.573(2) 9 ?
Ge2 K2 3.614(3) 5 ?
Ge2 K1 3.6171(18) . ?
K1 Ge1 3.510(4) 14 ?
K1 Ge1 3.510(4) 16 ?
K1 Ge1 3.510(4) 15 ?
K1 Ge2 3.6171(17) 9 ?
K1 Ge2 3.6171(17) 5 ?
K1 K2 3.687(2) 18 ?
K1 K2 3.687(2) 14 ?
K1 K2 3.687(2) 22 ?
K1 K2 4.214(4) 5 ?
K1 K2 4.214(4) 9 ?
K1 K2 4.214(4) . ?
K2 Ge2 3.369(3) 20 ?
K2 Ge2 3.395(2) 18_545 ?
K2 Ge2 3.476(3) 19_554 ?
K2 Ge2 3.573(2) 5 ?
K2 Ge2 3.614(3) 9 ?
K2 K1 3.687(2) 14_554 ?
K2 K2 3.950(5) 4 ?
K2 K2 4.253(4) 22 ?
K2 K2 4.253(4) 24_554 ?
K2 K2 4.377(4) 5 ?
